data_4070811
loop_
_publ_author_name
'Garc\'ia, M. Esther'
'Garc\'ia-Viv\'o, Daniel'
'Ruiz, Miguel A.'

_publ_section_title
;
 Chemistry of Unsaturated Group 6 Metal Complexes with Bridging Hydroxy
 and Methoxycarbyne Ligands. 3. Formation and Cleavage of C&#x2212;C and
 C&#x2212;O Bonds in the Reactions of the Complexes
 [Mo2Cp2(&#x00B5;-COMe)(&#x00B5;-COR)(&#x00B5;-PCy2)]BF4(R = Me, Et)
;
_journal_issue 4
_journal_name_full Organometallics
_journal_page_first 543
_journal_paper_doi 10.1021/om7010358
_journal_volume 27
_journal_year 2008
_chemical_compound_source 'synthesis as described'
_chemical_formula_moiety 'C27 H35 Mo2 O4 P'
_chemical_formula_sum 'C27 H35 Mo2 O4 P'
_chemical_formula_weight 646.4
_chemical_name_systematic
;
 ?
;
_space_group_IT_number 2
_symmetry_cell_setting triclinic
_symmetry_Int_Tables_number 2
_symmetry_space_group_name_Hall '-P 1'
_symmetry_space_group_name_H-M 'P -1'
_atom_sites_solution_hydrogens geom
_atom_sites_solution_primary direct
_atom_sites_solution_secondary difmap
_audit_conform_dict_location ftp://ftp.iucr.org/pub/cif_core.dic
_audit_conform_dict_name cif_core.dic
_audit_conform_dict_version 2.2
_audit_creation_date 2007-05-21T16:27:21-00:00
_audit_creation_method 'WinGX routine CIF_UPDATE'
_cell_angle_alpha 73.307(4)
_cell_angle_beta 76.161(3)
_cell_angle_gamma 86.211(3)
_cell_formula_units_Z 2
_cell_length_a 9.819(2)
_cell_length_b 11.145(2)
_cell_length_c 12.932(3)
_cell_measurement_reflns_used 1227
_cell_measurement_temperature 100.0(1)
_cell_measurement_theta_max 27.63
_cell_measurement_theta_min 2.40
_cell_measurement_wavelength 0.71073
_cell_volume 1316.2(5)
_computing_cell_refinement 'Brucker Smart'
_computing_data_collection 'Brucker Smart'
_computing_data_reduction 'Brucker Smart'
_computing_molecular_graphics 'Ortep-3 for Windows (Farrugia, 1997)'
_computing_publication_material 'WinGX publication routines (Farrugia, 1999)'
_computing_structure_refinement 'SHELXL-97 (Sheldrick, 1997)'
_computing_structure_solution 'DIRDIF (1999)'
_diffrn_ambient_temperature 100.0(1)
_diffrn_measured_fraction_theta_full 0.994
_diffrn_measured_fraction_theta_max 0.994
_diffrn_measurement_device_type 'Smart-CCD-1000 BRUKER'
_diffrn_measurement_method 'omega scans'
_diffrn_radiation_monochromator graphite
_diffrn_radiation_probe x-ray
_diffrn_radiation_source 'fine-focus sealed tube'
_diffrn_radiation_type MoK\a
_diffrn_radiation_wavelength 0.71073
_diffrn_reflns_av_R_equivalents 0
_diffrn_reflns_av_unetI/netI 0.0397
_diffrn_reflns_limit_h_max 12
_diffrn_reflns_limit_h_min -11
_diffrn_reflns_limit_k_max 13
_diffrn_reflns_limit_k_min -13
_diffrn_reflns_limit_l_max 16
_diffrn_reflns_limit_l_min 0
_diffrn_reflns_number 14549
_diffrn_reflns_theta_full 26.41
_diffrn_reflns_theta_max 26.41
_diffrn_reflns_theta_min 1.69
_exptl_absorpt_coefficient_mu 1.044
_exptl_absorpt_correction_T_max 0.920
_exptl_absorpt_correction_T_min 0.824
_exptl_absorpt_correction_type multi-scan
_exptl_absorpt_process_details 'BRUKER Sadabs'
_exptl_crystal_colour brown
_exptl_crystal_density_diffrn 1.631
_exptl_crystal_density_method 'not measured'
_exptl_crystal_description prism
_exptl_crystal_F_000 656
_exptl_crystal_size_max 0.18
_exptl_crystal_size_mid 0.17
_exptl_crystal_size_min 0.08
_refine_diff_density_max 2.293
_refine_diff_density_min -1.178
_refine_diff_density_rms 0.121
_refine_ls_extinction_method none
_refine_ls_goodness_of_fit_ref 1.064
_refine_ls_hydrogen_treatment riding
_refine_ls_matrix_type full
_refine_ls_number_parameters 395
_refine_ls_number_reflns 5357
_refine_ls_number_restraints 46
_refine_ls_restrained_S_all 1.065
_refine_ls_R_factor_all 0.0671
_refine_ls_R_factor_gt 0.0506
_refine_ls_shift/su_max 0.001
_refine_ls_shift/su_mean 0
_refine_ls_structure_factor_coef Fsqd
_refine_ls_weighting_details 'calc w=1/[\s^2^(Fo^2^)+(0.0500P)^2^+5.6363P] where P=(Fo^2^+2Fc^2^)/3'
_refine_ls_weighting_scheme calc
_refine_ls_wR_factor_gt 0.119
_refine_ls_wR_factor_ref 0.1262
_reflns_number_gt 4145
_reflns_number_total 5357
_reflns_threshold_expression >2sigma(I)
_cod_data_source_file om7010358-file003.cif
_cod_data_source_block compound5a
_cod_database_code 4070811

loop_
_symmetry_equiv_pos_as_xyz
'x, y, z'
'-x, -y, -z'

loop_
_atom_site_label
_atom_site_type_symbol
_atom_site_fract_x
_atom_site_fract_y
_atom_site_fract_z
_atom_site_U_iso_or_equiv
_atom_site_adp_type
_atom_site_occupancy
_atom_site_symmetry_multiplicity
_atom_site_calc_flag
_atom_site_refinement_flags
_atom_site_disorder_assembly
_atom_site_disorder_group
Mo1 Mo 0.77248(5) 0.70847(5) 0.68084(4) 0.03517(16) Uani 1 1 d . B .
Mo2 Mo 0.53417(4) 0.82562(4) 0.73844(4) 0.02880(14) Uani 1 1 d . . .
P P 0.72748(13) 0.81446(12) 0.82380(11) 0.0225(3) Uani 1 1 d . B .
O2 O 0.5910(4) 0.7703(4) 0.4371(3) 0.0379(9) Uani 1 1 d . . .
O3 O 0.4348(4) 0.6376(3) 0.5695(3) 0.0300(8) Uani 1 1 d . . .
O4 O 0.6380(7) 0.4739(5) 0.8777(5) 0.0784(18) Uani 1 1 d . . .
O5 O 0.6950(5) 1.0569(4) 0.5543(4) 0.0502(11) Uani 1 1 d . . .
C1 C 0.5975(5) 0.7348(5) 0.6247(4) 0.0250(10) Uani 1 1 d . B .
C2 C 0.5446(5) 0.7179(5) 0.5345(4) 0.0271(11) Uani 1 1 d . . .
C3 C 0.3751(6) 0.6209(6) 0.4823(5) 0.0360(13) Uani 1 1 d . . .
H3A H 0.3369 0.6989 0.4463 0.054 Uiso 1 1 calc R B .
H3B H 0.302 0.559 0.5139 0.054 Uiso 1 1 calc R . .
H3C H 0.4469 0.5937 0.4291 0.054 Uiso 1 1 calc R . .
C4 C 0.6864(8) 0.5615(7) 0.8045(6) 0.0535(19) Uani 1 1 d . B .
C5 C 0.6363(6) 0.9734(6) 0.6219(5) 0.0377(13) Uani 1 1 d . . .
C20 C 0.3193(6) 0.9013(6) 0.7053(4) 0.0374(14) Uani 1 1 d . B .
H20 H 0.309 0.9307 0.6327 0.045 Uiso 1 1 calc R . .
C21 C 0.2994(6) 0.7792(6) 0.7716(5) 0.0389(14) Uani 1 1 d . B .
H21 H 0.2726 0.7119 0.752 0.047 Uiso 1 1 calc R . .
C22 C 0.3273(6) 0.7753(6) 0.8747(5) 0.0421(15) Uani 1 1 d . B .
H22 H 0.3234 0.7042 0.9345 0.051 Uiso 1 1 calc R . .
C23 C 0.3618(5) 0.8970(6) 0.8716(5) 0.0361(13) Uani 1 1 d . B .
H23 H 0.3831 0.9212 0.9291 0.043 Uiso 1 1 calc R . .
C24 C 0.3583(6) 0.9738(5) 0.7674(5) 0.0377(14) Uani 1 1 d . B .
H24 H 0.3782 1.0592 0.7422 0.045 Uiso 1 1 calc R . .
C30 C 0.7114(6) 0.7190(5) 0.9695(5) 0.0339(12) Uani 1 1 d . . .
H40 H 0.6456 0.652 0.9794 0.041 Uiso 1 1 calc R B .
C31 C 0.8411(7) 0.6519(6) 0.9948(5) 0.0501(17) Uani 1 1 d . . .
H41A H 0.9108 0.7123 0.9898 0.06 Uiso 1 1 calc R . .
H41B H 0.8792 0.6065 0.9406 0.06 Uiso 1 1 calc R . .
C32 C 0.8096(10) 0.5603(8) 1.1111(7) 0.078(3) Uani 1 1 d . . .
H42A H 0.7446 0.4967 1.1144 0.094 Uiso 1 1 calc R B .
H42B H 0.8956 0.5189 1.1263 0.094 Uiso 1 1 calc R . .
C33 C 0.7468(8) 0.6271(6) 1.1987(5) 0.0544(18) Uani 1 1 d . . .
H43A H 0.7253 0.5667 1.2714 0.065 Uiso 1 1 calc R . .
H43B H 0.814 0.6868 1.1992 0.065 Uiso 1 1 calc R . .
C34 C 0.6147(7) 0.6945(7) 1.1741(5) 0.0499(17) Uani 1 1 d . . .
H44A H 0.5777 0.7402 1.2283 0.06 Uiso 1 1 calc R B .
H44B H 0.5448 0.6335 1.1807 0.06 Uiso 1 1 calc R . .
C35 C 0.6416(6) 0.7850(6) 1.0587(5) 0.0394(14) Uani 1 1 d . . .
H45A H 0.702 0.8523 1.0551 0.047 Uiso 1 1 calc R . .
H45B H 0.5535 0.8215 1.0438 0.047 Uiso 1 1 calc R . .
C44 C 0.7919(8) 1.1886(7) 0.8101(8) 0.071(2) Uani 1 1 d U . .
H34A H 0.8144 1.2253 0.7303 0.085 Uiso 1 1 calc R A 4
H34B H 0.7251 1.2432 0.8426 0.085 Uiso 1 1 calc R A 4
C45 C 0.7243(10) 1.0628(10) 0.8363(9) 0.016(2) Uani 0.605(9) 1 d P B 4
H35A H 0.6448 1.0727 0.8022 0.02 Uiso 0.605(9) 1 calc PR B 4
H35B H 0.6891 1.0314 0.916 0.02 Uiso 0.605(9) 1 calc PR B 4
C40 C 0.8247(15) 0.9670(14) 0.7958(11) 0.021(3) Uani 0.605(9) 1 d PU B 4
H30 H 0.857 1.0002 0.7152 0.025 Uiso 0.605(9) 1 calc PR B 4
C42 C 1.0164(10) 1.0873(10) 0.8146(10) 0.038(3) Uani 0.605(9) 1 d P B 4
H32A H 1.0937 1.0786 0.8509 0.046 Uiso 0.605(9) 1 calc PR B 4
H32B H 1.0544 1.1156 0.7351 0.046 Uiso 0.605(9) 1 calc PR B 4
C41 C 0.9464(9) 0.9622(9) 0.8437(9) 0.035(2) Uani 0.605(9) 1 d P B 4
H31A H 1.0141 0.9037 0.8178 0.042 Uiso 0.605(9) 1 calc PR B 4
H31B H 0.9168 0.9307 0.9238 0.042 Uiso 0.605(9) 1 calc PR B 4
C43 C 0.9156(10) 1.1831(10) 0.8494(11) 0.048(3) Uani 0.605(9) 1 d P B 4
H33A H 0.891 1.1627 0.9298 0.058 Uiso 0.605(9) 1 calc PR B 4
H33B H 0.9606 1.2647 0.8211 0.058 Uiso 0.605(9) 1 calc PR B 4
C50 C 0.803(3) 0.956(3) 0.8325(17) 0.039(7) Uani 0.395(9) 1 d P B 5
H200 H 0.8249 0.9429 0.9048 0.047 Uiso 0.395(9) 1 calc PR B 5
C51 C 0.9461(13) 0.9886(12) 0.7312(15) 0.041(4) Uani 0.395(9) 1 d P B 5
H20A H 1.0086 0.9171 0.7388 0.049 Uiso 0.395(9) 1 calc PR B 5
H20B H 0.9213 1.0053 0.6601 0.049 Uiso 0.395(9) 1 calc PR B 5
C52 C 1.0201(16) 1.1017(14) 0.7351(17) 0.044(4) Uani 0.395(9) 1 d P B 5
H20C H 1.0968 1.1264 0.6701 0.052 Uiso 0.395(9) 1 calc PR B 5
H20D H 1.059 1.0801 0.8003 0.052 Uiso 0.395(9) 1 calc PR B 5
C53 C 0.9157(12) 1.2142(11) 0.7388(10) 0.023(3) Uani 0.395(9) 1 d PU B 5
H20E H 0.9613 1.278 0.7563 0.027 Uiso 0.395(9) 1 calc PR B 5
H20F H 0.8993 1.25 0.665 0.027 Uiso 0.395(9) 1 calc PR B 5
C55 C 0.707(2) 1.075(2) 0.8064(17) 0.028(6) Uiso 0.395(9) 1 d PU B 5
H20G H 0.6187 1.0634 0.8614 0.033 Uiso 0.395(9) 1 calc PR B 5
H20H H 0.6877 1.0889 0.7337 0.033 Uiso 0.395(9) 1 calc PR B 5
C13 C 0.981(2) 0.746(3) 0.560(2) 0.067(6) Uani 0.63(4) 1 d P B 6
H13 H 1.0032 0.8298 0.5222 0.081 Uiso 0.63(4) 1 calc PR B 6
C12 C 0.9055(19) 0.662(2) 0.5279(18) 0.043(5) Uani 0.63(4) 1 d P B 6
H12 H 0.875 0.6801 0.4623 0.051 Uiso 0.63(4) 1 calc PR B 6
C11 C 0.8861(17) 0.5504(16) 0.6113(16) 0.043(4) Uani 0.63(4) 1 d PU B 6
H11 H 0.834 0.4814 0.6163 0.051 Uiso 0.63(4) 1 calc PR B 6
C10 C 0.960(2) 0.563(2) 0.685(2) 0.074(6) Uani 0.63(4) 1 d P B 6
H10 H 0.9719 0.4985 0.7462 0.089 Uiso 0.63(4) 1 calc PR B 6
C14 C 1.0145(15) 0.679(2) 0.659(2) 0.051(6) Uani 0.63(4) 1 d P B 6
H14 H 1.0645 0.7085 0.6998 0.061 Uiso 0.63(4) 1 calc PR B 6
C64 C 1.0207(18) 0.750(4) 0.6146(18) 0.031(7) Uani 0.37(4) 1 d P B 7
H304 H 1.0664 0.7987 0.6438 0.037 Uiso 0.37(4) 1 calc PR B 7
C61 C 0.927(3) 0.593(3) 0.578(2) 0.030(5) Uani 0.37(4) 1 d PU B 7
H301 H 0.9059 0.5125 0.5798 0.036 Uiso 0.37(4) 1 calc PR B 7
C63 C 0.963(2) 0.796(3) 0.5178(19) 0.032(6) Uani 0.37(4) 1 d P B 7
H303 H 0.9694 0.8787 0.4737 0.038 Uiso 0.37(4) 1 calc PR B 7
C62 C 0.897(3) 0.701(3) 0.500(2) 0.021(5) Uani 0.37(4) 1 d PU B 7
H302 H 0.8446 0.7076 0.4475 0.025 Uiso 0.37(4) 1 calc PR B 7
C60 C 0.997(2) 0.622(4) 0.6570(18) 0.030(7) Uani 0.37(4) 1 d PU B 7
H300 H 1.0197 0.5676 0.72 0.036 Uiso 0.37(4) 1 calc PR B 7

loop_
_atom_site_aniso_label
_atom_site_aniso_U_11
_atom_site_aniso_U_22
_atom_site_aniso_U_33
_atom_site_aniso_U_23
_atom_site_aniso_U_13
_atom_site_aniso_U_12
Mo1 0.0239(2) 0.0556(3) 0.0421(3) -0.0359(3) -0.0151(2) 0.0159(2)
Mo2 0.0208(2) 0.0385(3) 0.0385(3) -0.0262(2) -0.01236(19) 0.00988(19)
P 0.0198(6) 0.0240(6) 0.0300(7) -0.0159(6) -0.0087(5) 0.0043(5)
O2 0.045(2) 0.039(2) 0.028(2) -0.0047(18) -0.0096(18) -0.0083(19)
O3 0.037(2) 0.031(2) 0.0267(19) -0.0092(16) -0.0129(16) -0.0063(16)
O4 0.136(6) 0.037(3) 0.081(4) -0.015(3) -0.058(4) -0.008(3)
O5 0.056(3) 0.052(3) 0.037(2) -0.003(2) -0.010(2) -0.013(2)
C1 0.025(3) 0.023(3) 0.029(3) -0.009(2) -0.006(2) 0.000(2)
C2 0.027(3) 0.027(3) 0.030(3) -0.012(2) -0.010(2) 0.008(2)
C3 0.041(3) 0.042(3) 0.033(3) -0.013(3) -0.017(3) -0.005(3)
C4 0.079(5) 0.037(4) 0.065(5) -0.026(4) -0.044(4) 0.015(4)
C5 0.033(3) 0.050(4) 0.035(3) -0.018(3) -0.008(3) 0.000(3)
C20 0.024(3) 0.062(4) 0.022(3) -0.007(3) -0.007(2) 0.012(3)
C21 0.024(3) 0.048(4) 0.053(4) -0.026(3) -0.009(3) -0.003(2)
C22 0.039(3) 0.040(3) 0.036(3) 0.004(3) -0.004(3) 0.000(3)
C23 0.024(3) 0.054(4) 0.034(3) -0.021(3) -0.007(2) 0.009(3)
C24 0.029(3) 0.028(3) 0.049(4) -0.010(3) 0.000(3) 0.009(2)
C30 0.046(3) 0.026(3) 0.036(3) -0.016(2) -0.012(3) -0.003(2)
C31 0.059(4) 0.052(4) 0.038(3) -0.014(3) -0.016(3) 0.031(3)
C32 0.111(7) 0.052(5) 0.066(5) -0.008(4) -0.031(5) 0.040(5)
C33 0.080(5) 0.043(4) 0.031(3) 0.006(3) -0.017(3) 0.006(3)
C34 0.048(4) 0.064(4) 0.034(3) -0.012(3) -0.001(3) -0.017(3)
C35 0.033(3) 0.060(4) 0.029(3) -0.017(3) -0.010(2) 0.008(3)
C44 0.058(4) 0.051(4) 0.110(6) -0.052(4) 0.009(4) -0.013(3)
C45 0.014(4) 0.027(5) 0.017(5) -0.016(4) -0.009(4) 0.004(3)
C40 0.016(5) 0.022(5) 0.025(7) -0.017(5) 0.008(5) 0.001(4)
C42 0.028(5) 0.049(6) 0.042(7) -0.026(5) 0.000(5) -0.010(4)
C41 0.023(4) 0.036(5) 0.052(6) -0.026(5) -0.008(4) 0.005(4)
C43 0.035(6) 0.036(6) 0.081(9) -0.025(6) -0.015(5) -0.006(4)
C50 0.037(12) 0.065(14) 0.011(10) -0.013(10) 0.014(9) -0.031(9)
C51 0.018(7) 0.019(7) 0.077(12) -0.001(7) -0.011(7) 0.005(5)
C52 0.031(8) 0.029(8) 0.062(13) 0.005(8) -0.012(8) -0.009(6)
C53 0.024(6) 0.017(5) 0.026(6) -0.002(4) -0.008(5) -0.004(4)
C13 0.057(11) 0.092(18) 0.052(15) -0.042(12) 0.019(11) -0.015(10)
C12 0.042(7) 0.051(13) 0.042(12) -0.025(9) -0.015(7) 0.023(8)
C11 0.046(6) 0.035(6) 0.055(8) -0.024(6) -0.014(5) -0.001(5)
C10 0.073(11) 0.048(10) 0.136(17) -0.053(11) -0.063(11) 0.027(9)
C14 0.030(6) 0.052(13) 0.090(16) -0.045(13) -0.022(8) 0.011(8)
C64 0.014(7) 0.07(2) 0.014(10) -0.020(11) -0.007(6) 0.004(9)
C61 0.036(9) 0.021(9) 0.029(8) -0.014(7) 0.007(6) 0.009(7)
C63 0.024(8) 0.061(16) 0.008(10) -0.008(8) 0.001(7) -0.001(9)
C62 0.021(7) 0.027(10) 0.018(8) -0.011(7) -0.010(6) 0.010(7)
C60 0.021(8) 0.033(11) 0.034(9) -0.010(8) -0.007(6) 0.019(8)

loop_
_atom_type_symbol
_atom_type_description
_atom_type_scat_dispersion_real
_atom_type_scat_dispersion_imag
_atom_type_scat_source
C C 0.0033 0.0016 'International Tables Vol C Tables 4.2.6.8 and 6.1.1.4'
H H 0 0 'International Tables Vol C Tables 4.2.6.8 and 6.1.1.4'
Mo Mo -1.6832 0.6857 'International Tables Vol C Tables 4.2.6.8 and 6.1.1.4'
O O 0.0106 0.006 'International Tables Vol C Tables 4.2.6.8 and 6.1.1.4'
P P 0.1023 0.0942 'International Tables Vol C Tables 4.2.6.8 and 6.1.1.4'

loop_
_geom_angle_atom_site_label_1
_geom_angle_atom_site_label_2
_geom_angle_atom_site_label_3
_geom_angle
C1 Mo1 C4 90.8(2)
C1 Mo1 C13 119.6(8)
C4 Mo1 C13 134.6(9)
C1 Mo1 C12 94.4(5)
C4 Mo1 C12 115.4(6)
C13 Mo1 C12 37.2(7)
C1 Mo1 C11 103.7(3)
C4 Mo1 C11 81.2(6)
C13 Mo1 C11 60.3(6)
C12 Mo1 C11 35.2(5)
C1 Mo1 C60 144.2(8)
C4 Mo1 C60 94.4(8)
C13 Mo1 C60 41.1(8)
C12 Mo1 C60 51.7(8)
C11 Mo1 C60 42.8(9)
C1 Mo1 C14 152.8(6)
C4 Mo1 C14 105.1(8)
C13 Mo1 C14 35.2(6)
C12 Mo1 C14 59.0(6)
C11 Mo1 C14 58.5(5)
C60 Mo1 C14 16.8(7)
C1 Mo1 C61 107.6(6)
C4 Mo1 C61 96.3(8)
C13 Mo1 C61 45.0(8)
C12 Mo1 C61 22.5(6)
C11 Mo1 C61 15.6(5)
C60 Mo1 C61 36.7(9)
C14 Mo1 C61 49.7(8)
C1 Mo1 C10 137.0(4)
C4 Mo1 C10 77.9(9)
C13 Mo1 C10 56.8(7)
C12 Mo1 C10 56.2(7)
C11 Mo1 C10 34.0(5)
C60 Mo1 C10 17.7(6)
C14 Mo1 C10 33.4(5)
C61 Mo1 C10 35.4(8)
C1 Mo1 C62 87.9(7)
C4 Mo1 C62 125.5(7)
C13 Mo1 C62 36.6(9)
C12 Mo1 C62 11.9(6)
C11 Mo1 C62 46.7(6)
C60 Mo1 C62 60.6(8)
C14 Mo1 C62 64.9(8)
C61 Mo1 C62 34.4(7)
C10 Mo1 C62 67.2(8)
C1 Mo1 P 103.90(15)
C4 Mo1 P 83.94(19)
C13 Mo1 P 116.1(5)
C12 Mo1 P 153.3(5)
C11 Mo1 P 148.7(4)
C60 Mo1 P 111.8(8)
C14 Mo1 P 99.7(4)
C61 Mo1 P 148.5(6)
C10 Mo1 P 115.7(4)
C62 Mo1 P 148.6(7)
C1 Mo1 C64 139.9(6)
C4 Mo1 C64 125.0(9)
C13 Mo1 C64 21.7(7)
C12 Mo1 C64 56.2(8)
C11 Mo1 C64 69.2(7)
C60 Mo1 C64 34.0(8)
C14 Mo1 C64 20.1(5)
C61 Mo1 C64 56.2(8)
C10 Mo1 C64 51.7(7)
C62 Mo1 C64 57.8(8)
P Mo1 C64 98.0(6)
C1 Mo2 C5 85.1(2)
C1 Mo2 C21 95.5(2)
C5 Mo2 C21 126.1(2)
C1 Mo2 C20 101.5(2)
C5 Mo2 C20 92.0(2)
C21 Mo2 C20 34.8(2)
C1 Mo2 C22 122.5(2)
C5 Mo2 C22 141.0(2)
C21 Mo2 C22 35.5(2)
C20 Mo2 C22 58.1(2)
C1 Mo2 C24 134.5(2)
C5 Mo2 C24 83.7(2)
C21 Mo2 C24 58.2(2)
C20 Mo2 C24 35.4(2)
C22 Mo2 C24 57.3(2)
C1 Mo2 C23 153.9(2)
C5 Mo2 C23 109.7(2)
C21 Mo2 C23 58.3(2)
C20 Mo2 C23 57.92(19)
C22 Mo2 C23 34.7(2)
C24 Mo2 C23 33.9(2)
C1 Mo2 P 104.97(15)
C5 Mo2 P 85.34(17)
C21 Mo2 P 144.15(16)
C20 Mo2 P 153.03(16)
C22 Mo2 P 109.64(16)
C24 Mo2 P 117.81(16)
C23 Mo2 P 97.76(14)
C1 Mo2 Mo1 48.27(14)
C5 Mo2 Mo1 82.73(17)
C21 Mo2 Mo1 134.81(15)
C20 Mo2 Mo1 149.58(15)
C22 Mo2 Mo1 135.87(15)
C24 Mo2 Mo1 165.75(15)
C23 Mo2 Mo1 151.51(14)
P Mo2 Mo1 56.70(3)
C50 P C30 98.6(7)
C30 P C40 110.8(5)
C50 P Mo2 121.1(10)
C30 P Mo2 119.57(19)
C40 P Mo2 116.7(5)
C50 P Mo1 132.0(6)
C30 P Mo1 118.33(17)
C40 P Mo1 118.4(4)
Mo2 P Mo1 67.16(4)
C2 O3 C3 115.1(4)
C2 C1 Mo2 135.4(4)
C2 C1 Mo1 139.9(4)
Mo2 C1 Mo1 83.97(19)
O2 C2 O3 122.3(5)
O2 C2 C1 124.6(5)
O3 C2 C1 113.0(4)
O3 C3 H3A 109.5
O3 C3 H3B 109.5
H3A C3 H3B 109.5
O3 C3 H3C 109.5
H3A C3 H3C 109.5
H3B C3 H3C 109.5
O4 C4 Mo1 178.7(7)
O5 C5 Mo2 179.0(5)
C21 C20 C24 108.0(5)
C21 C20 Mo2 72.5(3)
C24 C20 Mo2 73.9(3)
C21 C20 H20 126
C24 C20 H20 126
Mo2 C20 H20 119.5
C20 C21 C22 107.5(5)
C20 C21 Mo2 72.7(3)
C22 C21 Mo2 73.1(3)
C20 C21 H21 126.2
C22 C21 H21 126.2
Mo2 C21 H21 119.9
C23 C22 C21 108.5(5)
C23 C22 Mo2 74.8(3)
C21 C22 Mo2 71.5(3)
C23 C22 H22 125.8
C21 C22 H22 125.8
Mo2 C22 H22 119.8
C24 C23 C22 107.2(5)
C24 C23 Mo2 71.7(3)
C22 C23 Mo2 70.5(3)
C24 C23 H23 126.4
C22 C23 H23 126.4
Mo2 C23 H23 123.1
C23 C24 C20 108.8(5)
C23 C24 Mo2 74.4(3)
C20 C24 Mo2 70.8(3)
C23 C24 H24 125.6
C20 C24 H24 125.6
Mo2 C24 H24 120.9
C31 C30 C35 111.1(5)
C31 C30 P 115.5(4)
C35 C30 P 115.5(4)
C31 C30 H40 104.4
C35 C30 H40 104.4
P C30 H40 104.4
C30 C31 C32 110.7(6)
C30 C31 H41A 109.5
C32 C31 H41A 109.5
C30 C31 H41B 109.5
C32 C31 H41B 109.5
H41A C31 H41B 108.1
C33 C32 C31 111.3(6)
C33 C32 H42A 109.4
C31 C32 H42A 109.4
C33 C32 H42B 109.4
C31 C32 H42B 109.4
H42A C32 H42B 108
C34 C33 C32 109.8(6)
C34 C33 H43A 109.7
C32 C33 H43A 109.7
C34 C33 H43B 109.7
C32 C33 H43B 109.7
H43A C33 H43B 108.2
C33 C34 C35 111.7(5)
C33 C34 H44A 109.3
C35 C34 H44A 109.3
C33 C34 H44B 109.3
C35 C34 H44B 109.3
H44A C34 H44B 107.9
C34 C35 C30 111.5(5)
C34 C35 H45A 109.3
C30 C35 H45A 109.3
C34 C35 H45B 109.3
C30 C35 H45B 109.3
H45A C35 H45B 108
C53 C44 C43 59.8(8)
C53 C44 C45 120.0(8)
C43 C44 C45 113.6(9)
C53 C44 C55 116.7(10)
C43 C44 C55 127.3(10)
C53 C44 H34A 49.8
C43 C44 H34A 108.9
C45 C44 H34A 108.9
C55 C44 H34A 94.6
C53 C44 H34B 130.4
C43 C44 H34B 108.9
C45 C44 H34B 108.9
C55 C44 H34B 107.6
H34A C44 H34B 107.7
C44 C45 C40 112.8(9)
C44 C45 H35A 109
C40 C45 H35A 109
C44 C45 H35B 109
C40 C45 H35B 109
H35A C45 H35B 107.8
C41 C40 C45 106.6(11)
C41 C40 P 117.9(9)
C45 C40 P 110.0(9)
C41 C40 H30 107.3
C45 C40 H30 107.3
P C40 H30 107.3
C43 C42 C41 111.5(8)
C43 C42 H32A 109.3
C41 C42 H32A 109.3
C43 C42 H32B 109.3
C41 C42 H32B 109.3
H32A C42 H32B 108
C40 C41 C42 113.3(10)
C40 C41 H31A 108.9
C42 C41 H31A 108.9
C40 C41 H31B 108.9
C42 C41 H31B 108.9
H31A C41 H31B 107.7
C44 C43 C42 111.8(8)
C44 C43 H33A 109.2
C42 C43 H33A 109.2
C44 C43 H33B 109.2
C42 C43 H33B 109.2
H33A C43 H33B 107.9
C55 C50 C51 104.6(17)
C55 C50 P 113.1(18)
C51 C50 P 106.3(15)
C55 C50 H200 110.8
C51 C50 H200 110.8
P C50 H200 110.8
C52 C51 C50 110.2(17)
C52 C51 H20A 109.6
C50 C51 H20A 109.6
C52 C51 H20B 109.6
C50 C51 H20B 109.6
H20A C51 H20B 108.1
C51 C52 C53 110.8(11)
C51 C52 H20C 109.5
C53 C52 H20C 109.5
C51 C52 H20D 109.5
C53 C52 H20D 109.5
H20C C52 H20D 108.1
C44 C53 C52 116.7(11)
C44 C53 H20E 108.1
C52 C53 H20E 108.1
C44 C53 H20F 108.1
C52 C53 H20F 108.1
H20E C53 H20F 107.3
C50 C55 C44 106.2(16)
C50 C55 H20G 110.5
C44 C55 H20G 110.5
C50 C55 H20H 110.5
C44 C55 H20H 110.5
H20G C55 H20H 108.7
C14 C13 C12 106.8(16)
C14 C13 Mo1 76.3(9)
C12 C13 Mo1 72.5(10)
C14 C13 H13 126.6
C12 C13 H13 126.6
Mo1 C13 H13 116.8
C11 C12 C13 108.1(16)
C11 C12 Mo1 74.0(9)
C13 C12 Mo1 70.3(10)
C11 C12 H12 125.9
C13 C12 H12 125.9
Mo1 C12 H12 121.5
C10 C11 C12 105.2(15)
C10 C11 Mo1 75.6(8)
C12 C11 Mo1 70.8(9)
C10 C11 H11 127.4
C12 C11 H11 127.4
Mo1 C11 H11 118.4
C14 C10 C11 113.0(17)
C14 C10 Mo1 71.9(9)
C11 C10 Mo1 70.4(8)
C14 C10 H10 123.5
C11 C10 H10 123.5
Mo1 C10 H10 125.8
C10 C14 C13 106.5(16)
C10 C14 Mo1 74.7(9)
C13 C14 Mo1 68.5(9)
C10 C14 H14 126.7
C13 C14 H14 126.7
Mo1 C14 H14 121.8
C60 C64 C63 109.0(18)
C60 C64 Mo1 70.0(12)
C63 C64 Mo1 74.8(12)
C60 C64 H304 125.5
C63 C64 H304 125.5
Mo1 C64 H304 121.4
C62 C61 C60 112(2)
C62 C61 Mo1 74.6(15)
C60 C61 Mo1 71.4(10)
C62 C61 H301 123.9
C60 C61 H301 123.9
Mo1 C61 H301 121.6
C62 C63 C64 111(2)
C62 C63 Mo1 70.6(15)
C64 C63 Mo1 70.8(11)
C62 C63 H303 124.6
C64 C63 H303 124.6
Mo1 C63 H303 125.6
C63 C62 C61 104(2)
C63 C62 Mo1 76.5(15)
C61 C62 Mo1 71.0(14)
C63 C62 H302 127.8
C61 C62 H302 127.8
Mo1 C62 H302 117.1
C64 C60 C61 103.1(17)
C64 C60 Mo1 76.0(12)
C61 C60 Mo1 72.0(11)
C64 C60 H300 128.5
C61 C60 H300 128.5
Mo1 C60 H300 116.3

loop_
_geom_bond_atom_site_label_1
_geom_bond_atom_site_label_2
_geom_bond_distance
Mo1 C1 1.994(5)
Mo1 C4 1.996(8)
Mo1 C13 2.239(16)
Mo1 C12 2.268(19)
Mo1 C11 2.308(12)
Mo1 C60 2.335(19)
Mo1 C14 2.338(14)
Mo1 C61 2.343(17)
Mo1 C10 2.372(14)
Mo1 C62 2.39(3)
Mo1 P 2.4090(13)
Mo1 C64 2.411(19)
Mo2 C1 1.978(5)
Mo2 C5 2.015(7)
Mo2 C21 2.307(5)
Mo2 C20 2.310(5)
Mo2 C22 2.327(6)
Mo2 C24 2.350(5)
Mo2 C23 2.383(5)
Mo2 P 2.3936(13)
P C50 1.83(3)
P C30 1.853(6)
P C40 1.905(16)
O2 C2 1.215(6)
O3 C2 1.353(6)
O3 C3 1.448(6)
O4 C4 1.179(9)
O5 C5 1.151(7)
C1 C2 1.447(7)
C3 H3A 0.96
C3 H3B 0.96
C3 H3C 0.96
C20 C21 1.382(9)
C20 C24 1.416(8)
C20 H20 0.93
C21 C22 1.411(9)
C21 H21 0.93
C22 C23 1.407(9)
C22 H22 0.93
C23 C24 1.380(8)
C23 H23 0.93
C24 H24 0.93
C30 C31 1.490(8)
C30 C35 1.545(8)
C30 H40 0.98
C31 C32 1.528(10)
C31 H41A 0.97
C31 H41B 0.97
C32 C33 1.519(10)
C32 H42A 0.97
C32 H42B 0.97
C33 C34 1.509(10)
C33 H43A 0.97
C33 H43B 0.97
C34 C35 1.515(9)
C34 H44A 0.97
C34 H44B 0.97
C35 H45A 0.97
C35 H45B 0.97
C44 C53 1.330(14)
C44 C43 1.416(13)
C44 C45 1.505(12)
C44 C55 1.58(2)
C44 H34A 0.97
C44 H34B 0.97
C45 C40 1.524(15)
C45 H35A 0.97
C45 H35B 0.97
C40 C41 1.463(18)
C40 H30 0.98
C42 C43 1.499(14)
C42 C41 1.503(13)
C42 H32A 0.97
C42 H32B 0.97
C41 H31A 0.97
C41 H31B 0.97
C43 H33A 0.97
C43 H33B 0.97
C50 C55 1.57(4)
C50 C51 1.66(3)
C50 H200 0.98
C51 C52 1.51(2)
C51 H20A 0.97
C51 H20B 0.97
C52 C53 1.57(2)
C52 H20C 0.97
C52 H20D 0.97
C53 H20E 0.97
C53 H20F 0.97
C55 H20G 0.97
C55 H20H 0.97
C13 C14 1.39(2)
C13 C12 1.44(3)
C13 H13 0.93
C12 C11 1.38(2)
C12 H12 0.93
C11 C10 1.37(2)
C11 H11 0.93
C10 C14 1.35(2)
C10 H10 0.93
C14 H14 0.93
C64 C60 1.39(3)
C64 C63 1.44(2)
C64 H304 0.93
C61 C62 1.40(3)
C61 C60 1.47(4)
C61 H301 0.93
C63 C62 1.38(4)
C63 H303 0.93
C62 H302 0.93
C60 H300 0.93
